data_7013318
loop_
_publ_author_name
'Carey, David T.'
'Mair, Francis S.'
'Pritchard, Robin G.'
'Warren, John E.'
'Woods, Rebecca J.'

_publ_section_title
;
 Borane and alane reductions of bulky N,N?-diaryl-1,3-diimines:
 structural characterization of products and intermediates in the
 diastereoselective synthesis of 1,3-diaminesElectronic supplementary
 information (ESI) available: preparative and characterization details;
 substructure of 5. See http://www.rsc.org/suppdata/dt/b3/b306401h/
;
_journal_issue 19
_journal_name_full 'Dalton Transactions'
_journal_page_first 3792
_journal_paper_doi 10.1039/b306401h
_journal_year 2003
_chemical_compound_source 'synthesis as described'
_chemical_formula_moiety 'C31 H49 B1 N2'
_chemical_formula_sum 'C31 H49 B N2'
_chemical_formula_weight 460.53
_space_group_IT_number 2
_symmetry_cell_setting triclinic
_symmetry_Int_Tables_number 2
_symmetry_space_group_name_Hall '-P 1'
_symmetry_space_group_name_H-M 'P -1'
_atom_sites_solution_hydrogens geom
_atom_sites_solution_primary direct
_atom_sites_solution_secondary difmap
_audit_conform_dict_location ftp://ftp.iucr.org/pub/cif_core.dic
_audit_conform_dict_name cif_core.dic
_audit_conform_dict_version 2.2
_audit_creation_date 2003-07-27T22:29:55-00:00
_audit_creation_method 'WinGX routine CIF_UPDATE'
_cell_angle_alpha 102.29(5)
_cell_angle_beta 94.25(5)
_cell_angle_gamma 112.19(7)
_cell_formula_units_Z 2
_cell_length_a 8.539(8)
_cell_length_b 9.459(7)
_cell_length_c 19.457(7)
_cell_measurement_reflns_used 25
_cell_measurement_temperature 223(2)
_cell_measurement_theta_max 11.9
_cell_measurement_theta_min 6.7
_cell_measurement_wavelength 0.71073
_cell_volume 1401(2)
_computing_cell_refinement 'CAD4 Express (Enraf Nonius, 1994)'
_computing_data_collection 'CAD4 Express (Enraf Nonius, 1994)'
_computing_data_reduction 'XCAD4 (Harms & Wocadlo, 1995)'
_computing_molecular_graphics 'Ortep-3 for Windows (Farrugia, 1997)'
_computing_publication_material 'WinGX publication routines (Farrugia, 1999)'
_computing_structure_refinement 'SHELXL-97 (Sheldrick, 1997)'
_computing_structure_solution 'SHELXS-97 (Sheldrick, 1997)'
_diffrn_ambient_temperature 223(2)
_diffrn_detector 'scintillation LiI'
_diffrn_detector_dtime 1.195
_diffrn_measured_fraction_theta_full 0.996
_diffrn_measured_fraction_theta_max 0.996
_diffrn_measurement_device '\k-geometry diffractometer'
_diffrn_measurement_device_type 'Enraf Nonius CAD4'
_diffrn_measurement_method 'non-profiled omega scans'
_diffrn_orient_matrix_type
;
x-axis points to radiation source
the matrix is specified in reciprocal space
;
_diffrn_orient_matrix_UB_11 0.52965E-1
_diffrn_orient_matrix_UB_12 0.106571
_diffrn_orient_matrix_UB_13 0.34988E-1
_diffrn_orient_matrix_UB_21 -0.6925E-2
_diffrn_orient_matrix_UB_22 -0.51586E-1
_diffrn_orient_matrix_UB_23 0.40219E-1
_diffrn_orient_matrix_UB_31 0.117004
_diffrn_orient_matrix_UB_32 0.1102E-2
_diffrn_orient_matrix_UB_33 -0.3387E-2
_diffrn_radiation_monochromator graphite
_diffrn_radiation_probe x-ray
_diffrn_radiation_type MoK\a
_diffrn_radiation_wavelength 0.71073
_diffrn_reflns_av_R_equivalents 0.0292
_diffrn_reflns_av_unetI/netI 0.0494
_diffrn_reflns_limit_h_max 9
_diffrn_reflns_limit_h_min -10
_diffrn_reflns_limit_k_max 11
_diffrn_reflns_limit_k_min 0
_diffrn_reflns_limit_l_max 22
_diffrn_reflns_limit_l_min -23
_diffrn_reflns_number 5200
_diffrn_reflns_theta_full 24.93
_diffrn_reflns_theta_max 24.93
_diffrn_reflns_theta_min 2.37
_diffrn_source 'Enraf Nonius FR590'
_diffrn_standards_decay_% 1
_diffrn_standards_interval_time 60
_diffrn_standards_number 3
_exptl_absorpt_coefficient_mu 0.062
_exptl_absorpt_correction_T_max 0.9809
_exptl_absorpt_correction_T_min 0.9724
_exptl_absorpt_correction_type multi-scan
_exptl_absorpt_process_details
;
[c.f. r.h. blessing, acta cryst. (1995), a51, 33-38]
;
_exptl_crystal_colour colourless
_exptl_crystal_density_diffrn 1.092
_exptl_crystal_density_method 'not measured'
_exptl_crystal_description prism
_exptl_crystal_F_000 508
_exptl_crystal_size_max 0.5
_exptl_crystal_size_mid 0.4
_exptl_crystal_size_min 0.3
_refine_diff_density_max 0.336
_refine_diff_density_min -0.292
_refine_diff_density_rms 0.062
_refine_ls_extinction_method none
_refine_ls_goodness_of_fit_ref 1.035
_refine_ls_hydrogen_treatment mixed
_refine_ls_matrix_type full
_refine_ls_number_parameters 321
_refine_ls_number_reflns 4876
_refine_ls_number_restraints 0
_refine_ls_restrained_S_all 1.035
_refine_ls_R_factor_all 0.1298
_refine_ls_R_factor_gt 0.0793
_refine_ls_shift/su_max 0
_refine_ls_shift/su_mean 0
_refine_ls_structure_factor_coef Fsqd
_refine_ls_weighting_details 'calc w=1/[\s^2^(Fo^2^)+(0.1577P)^2^+0.2040P] where P=(Fo^2^+2Fc^2^)/3'
_refine_ls_weighting_scheme calc
_refine_ls_wR_factor_gt 0.214
_refine_ls_wR_factor_ref 0.2562
_reflns_number_gt 2988
_reflns_number_total 4876
_reflns_threshold_expression >2sigma(I)
_cod_data_source_file b306401h.txt
_cod_data_source_block 2a
_cod_original_cell_volume 1401.0(17)
_cod_database_code 7013318
_exptl_absorpt_factor_mur 0.019
_exptl_absorpt_correction_t_ave 0.9602
_diffrn_standards_decay_corr_max 1.049
_diffrn_standards_decay_corr_min 0.991

loop_
_symmetry_equiv_pos_as_xyz
'x, y, z'
'-x, -y, -z'

loop_
_atom_site_label
_atom_site_type_symbol
_atom_site_fract_x
_atom_site_fract_y
_atom_site_fract_z
_atom_site_U_iso_or_equiv
_atom_site_adp_type
_atom_site_occupancy
_atom_site_symmetry_multiplicity
_atom_site_calc_flag
_atom_site_refinement_flags
_atom_site_disorder_assembly
_atom_site_disorder_group
B1 B 0.6997(4) 0.3600(4) 0.7690(2) 0.0340(8) Uani 1 1 d . . .
H1 H 0.835(3) 0.3546(5) 0.7838(4) 0.007(6) Uiso 1 1 calc R . .
N1 N 0.6253(3) 0.4215(3) 0.82379(13) 0.0312(6) Uani 1 1 d . . .
N2 N 0.6184(3) 0.3054(3) 0.69783(13) 0.0332(6) Uani 1 1 d . . .
C1 C 0.4964(4) 0.6072(4) 0.8059(2) 0.0421(8) Uani 1 1 d . . .
H1A H 0.575 0.6787 0.8481 0.063 Uiso 1 1 calc R . .
H1B H 0.3905 0.6209 0.8044 0.063 Uiso 1 1 calc R . .
H1C H 0.5453 0.6289 0.7645 0.063 Uiso 1 1 calc R . .
C2 C 0.4621(4) 0.4369(4) 0.80701(17) 0.0332(7) Uani 1 1 d . . .
H2 H 0.3984 0.4146 0.8461 0.04 Uiso 1 1 calc R . .
C3 C 0.3515(4) 0.3117(4) 0.73803(18) 0.0367(8) Uani 1 1 d . . .
C4 C 0.4558(4) 0.3192(4) 0.67650(17) 0.0384(8) Uani 1 1 d . . .
H4 H 0.4865 0.4244 0.6684 0.046 Uiso 1 1 calc R . .
C5 C 0.3557(4) 0.1992(5) 0.60622(19) 0.0516(10) Uani 1 1 d . . .
H5A H 0.4256 0.2138 0.5698 0.077 Uiso 1 1 calc R . .
H5B H 0.2536 0.214 0.5928 0.077 Uiso 1 1 calc R . .
H5C H 0.3247 0.0941 0.6118 0.077 Uiso 1 1 calc R . .
C6 C 0.7055(4) 0.2562(4) 0.64280(16) 0.0337(8) Uani 1 1 d . . .
C7 C 0.6989(4) 0.1032(4) 0.62772(18) 0.0385(8) Uani 1 1 d . . .
C8 C 0.7853(4) 0.0587(4) 0.57492(18) 0.0419(9) Uani 1 1 d . . .
H8 H 0.782 -0.0431 0.5646 0.05 Uiso 1 1 calc R . .
C9 C 0.8753(5) 0.1621(5) 0.53777(19) 0.0462(9) Uani 1 1 d . . .
H9 H 0.9302 0.1301 0.5019 0.055 Uiso 1 1 calc R . .
C10 C 0.8830(4) 0.3133(5) 0.55426(19) 0.0471(9) Uani 1 1 d . . .
H10 H 0.946 0.3838 0.5297 0.056 Uiso 1 1 calc R . .
C11 C 0.8000(4) 0.3644(4) 0.60642(17) 0.0375(8) Uani 1 1 d . . .
C12 C 0.8149(4) 0.5320(4) 0.6220(2) 0.0450(9) Uani 1 1 d . . .
H12 H 0.757 0.5495 0.6626 0.054 Uiso 1 1 calc R . .
C13 C 0.7272(5) 0.5607(5) 0.5592(2) 0.0618(11) Uani 1 1 d . . .
H13A H 0.7449 0.6701 0.5694 0.093 Uiso 1 1 calc R . .
H13B H 0.6064 0.4958 0.5509 0.093 Uiso 1 1 calc R . .
H13C H 0.7745 0.5346 0.5175 0.093 Uiso 1 1 calc R . .
C14 C 1.0034(5) 0.6495(5) 0.6430(2) 0.0591(11) Uani 1 1 d . . .
H14A H 1.0095 0.7554 0.6562 0.089 Uiso 1 1 calc R . .
H14B H 1.0618 0.6376 0.6032 0.089 Uiso 1 1 calc R . .
H14C H 1.057 0.629 0.6827 0.089 Uiso 1 1 calc R . .
C15 C 0.6072(4) -0.0138(4) 0.6687(2) 0.0491(9) Uani 1 1 d . . .
H15 H 0.5453 0.0339 0.6998 0.059 Uiso 1 1 calc R . .
C16 C 0.4749(5) -0.1686(5) 0.6198(3) 0.0692(13) Uani 1 1 d . . .
H16A H 0.417 -0.2374 0.648 0.104 Uiso 1 1 calc R . .
H16B H 0.5317 -0.2185 0.5885 0.104 Uiso 1 1 calc R . .
H16C H 0.3929 -0.1473 0.5919 0.104 Uiso 1 1 calc R . .
C17 C 0.7353(6) -0.0422(5) 0.7162(2) 0.0635(12) Uani 1 1 d . . .
H17A H 0.675 -0.1155 0.7423 0.095 Uiso 1 1 calc R . .
H17B H 0.8106 0.056 0.7491 0.095 Uiso 1 1 calc R . .
H17C H 0.8013 -0.0851 0.6873 0.095 Uiso 1 1 calc R . .
C18 C 0.2871(4) 0.1483(4) 0.7523(2) 0.0459(9) Uani 1 1 d . . .
H18A H 0.3832 0.1281 0.7691 0.069 Uiso 1 1 calc R . .
H18B H 0.2232 0.0694 0.709 0.069 Uiso 1 1 calc R . .
H18C H 0.2144 0.1445 0.7878 0.069 Uiso 1 1 calc R . .
C19 C 0.1935(4) 0.3449(5) 0.7185(2) 0.0493(10) Uani 1 1 d . . .
H19A H 0.228 0.4384 0.7015 0.074 Uiso 1 1 calc R . .
H19B H 0.1416 0.3603 0.76 0.074 Uiso 1 1 calc R . .
H19C H 0.1123 0.2567 0.6819 0.074 Uiso 1 1 calc R . .
C20 C 0.7167(4) 0.4919(4) 0.89632(17) 0.0338(8) Uani 1 1 d . . .
C21 C 0.6648(4) 0.4098(4) 0.94853(17) 0.0353(8) Uani 1 1 d . . .
C22 C 0.7509(4) 0.4811(5) 1.01783(18) 0.0440(9) Uani 1 1 d . . .
H22 H 0.7154 0.4302 1.0534 0.053 Uiso 1 1 calc R . .
C23 C 0.8880(4) 0.6258(5) 1.03555(19) 0.0471(9) Uani 1 1 d . . .
H23 H 0.9444 0.6716 1.0826 0.056 Uiso 1 1 calc R . .
C24 C 0.9408(4) 0.7018(4) 0.98388(18) 0.0402(8) Uani 1 1 d . . .
H24 H 1.0351 0.7986 0.9961 0.048 Uiso 1 1 calc R . .
C25 C 0.8573(4) 0.6383(4) 0.91335(17) 0.0351(8) Uani 1 1 d . . .
C26 C 0.9283(4) 0.7295(4) 0.85911(18) 0.0389(8) Uani 1 1 d . . .
H26 H 0.8494 0.675 0.8135 0.047 Uiso 1 1 calc R . .
C27 C 0.9407(5) 0.8975(4) 0.8799(2) 0.0519(10) Uani 1 1 d . . .
H27A H 0.9796 0.9481 0.8428 0.078 Uiso 1 1 calc R . .
H27B H 1.0206 0.9548 0.9236 0.078 Uiso 1 1 calc R . .
H27C H 0.8298 0.8962 0.8863 0.078 Uiso 1 1 calc R . .
C28 C 1.1034(4) 0.7293(5) 0.8478(2) 0.0492(10) Uani 1 1 d . . .
H28A H 1.0916 0.6224 0.8297 0.074 Uiso 1 1 calc R . .
H28B H 1.1814 0.7762 0.8924 0.074 Uiso 1 1 calc R . .
H28C H 1.1473 0.789 0.8142 0.074 Uiso 1 1 calc R . .
C29 C 0.5258(4) 0.2445(4) 0.92886(18) 0.0390(8) Uani 1 1 d . . .
H29 H 0.4382 0.2391 0.8917 0.047 Uiso 1 1 calc R . .
C30 C 0.4378(5) 0.1960(5) 0.9901(2) 0.0508(10) Uani 1 1 d . . .
H30A H 0.3448 0.0937 0.9726 0.076 Uiso 1 1 calc R . .
H30B H 0.394 0.2719 1.0109 0.076 Uiso 1 1 calc R . .
H30C H 0.5189 0.1916 1.0256 0.076 Uiso 1 1 calc R . .
C31 C 0.5996(5) 0.1254(5) 0.8972(2) 0.0501(10) Uani 1 1 d . . .
H31A H 0.5082 0.0224 0.8792 0.075 Uiso 1 1 calc R . .
H31B H 0.6797 0.1223 0.9336 0.075 Uiso 1 1 calc R . .
H31C H 0.6574 0.1568 0.859 0.075 Uiso 1 1 calc R . .

loop_
_atom_site_aniso_label
_atom_site_aniso_U_11
_atom_site_aniso_U_22
_atom_site_aniso_U_33
_atom_site_aniso_U_23
_atom_site_aniso_U_13
_atom_site_aniso_U_12
B1 0.0162(16) 0.038(2) 0.042(2) 0.0114(17) 0.0030(14) 0.0046(15)
N1 0.0177(12) 0.0394(15) 0.0336(14) 0.0114(12) 0.0017(10) 0.0078(11)
N2 0.0170(12) 0.0446(16) 0.0351(14) 0.0094(12) 0.0038(10) 0.0100(11)
C1 0.0281(17) 0.045(2) 0.053(2) 0.0108(17) 0.0014(15) 0.0162(15)
C2 0.0181(14) 0.0433(19) 0.0352(17) 0.0101(15) 0.0044(12) 0.0094(13)
C3 0.0150(14) 0.0434(19) 0.0451(19) 0.0111(16) 0.0018(13) 0.0057(13)
C4 0.0216(15) 0.048(2) 0.0410(19) 0.0089(16) 0.0031(13) 0.0115(14)
C5 0.0286(18) 0.075(3) 0.045(2) 0.0042(19) -0.0038(15) 0.0226(18)
C6 0.0190(14) 0.044(2) 0.0312(16) 0.0037(14) -0.0005(12) 0.0088(14)
C7 0.0212(15) 0.045(2) 0.0432(19) 0.0072(16) -0.0008(13) 0.0107(14)
C8 0.0327(18) 0.046(2) 0.044(2) 0.0019(16) 0.0027(15) 0.0191(16)
C9 0.0368(19) 0.060(2) 0.042(2) 0.0046(18) 0.0084(15) 0.0241(18)
C10 0.0346(19) 0.063(3) 0.046(2) 0.0210(18) 0.0136(16) 0.0176(18)
C11 0.0219(15) 0.048(2) 0.0393(18) 0.0099(15) 0.0035(13) 0.0121(15)
C12 0.0340(18) 0.048(2) 0.052(2) 0.0149(17) 0.0173(16) 0.0130(16)
C13 0.049(2) 0.062(3) 0.081(3) 0.028(2) 0.009(2) 0.025(2)
C14 0.041(2) 0.055(3) 0.072(3) 0.015(2) 0.0130(19) 0.0091(19)
C15 0.0332(19) 0.047(2) 0.066(2) 0.0161(19) 0.0113(17) 0.0145(17)
C16 0.038(2) 0.044(2) 0.112(4) 0.018(2) 0.003(2) 0.0052(18)
C17 0.057(3) 0.058(3) 0.073(3) 0.026(2) 0.010(2) 0.016(2)
C18 0.0259(17) 0.046(2) 0.053(2) 0.0086(17) 0.0036(15) 0.0034(15)
C19 0.0219(16) 0.066(3) 0.053(2) 0.0047(19) -0.0004(15) 0.0176(17)
C20 0.0183(14) 0.047(2) 0.0359(17) 0.0104(15) 0.0042(12) 0.0131(14)
C21 0.0234(15) 0.050(2) 0.0361(18) 0.0129(15) 0.0064(13) 0.0170(15)
C22 0.0360(19) 0.061(2) 0.0389(19) 0.0176(17) 0.0079(15) 0.0216(18)
C23 0.0343(18) 0.061(3) 0.0374(19) 0.0042(17) -0.0033(15) 0.0165(18)
C24 0.0236(16) 0.044(2) 0.0430(19) 0.0042(16) 0.0002(14) 0.0073(14)
C25 0.0205(15) 0.0444(19) 0.0388(18) 0.0077(15) 0.0027(13) 0.0135(14)
C26 0.0216(15) 0.045(2) 0.0428(19) 0.0112(16) -0.0006(13) 0.0073(14)
C27 0.0367(19) 0.044(2) 0.065(2) 0.0123(19) 0.0027(18) 0.0075(17)
C28 0.0252(17) 0.061(2) 0.055(2) 0.0153(19) 0.0088(16) 0.0103(17)
C29 0.0257(16) 0.048(2) 0.045(2) 0.0181(16) 0.0047(14) 0.0136(15)
C30 0.0353(19) 0.060(2) 0.054(2) 0.0218(19) 0.0108(17) 0.0109(18)
C31 0.0380(19) 0.051(2) 0.055(2) 0.0124(19) 0.0104(17) 0.0116(17)

loop_
_atom_type_symbol
_atom_type_description
_atom_type_scat_dispersion_real
_atom_type_scat_dispersion_imag
_atom_type_scat_source
C C 0.0033 0.0016 'International Tables Vol C Tables 4.2.6.8 and 6.1.1.4'
H H 0 0 'International Tables Vol C Tables 4.2.6.8 and 6.1.1.4'
N N 0.0061 0.0033 'International Tables Vol C Tables 4.2.6.8 and 6.1.1.4'
B B 0.0013 0.0007 'International Tables Vol C Tables 4.2.6.8 and 6.1.1.4'

loop_
_geom_angle_atom_site_label_1
_geom_angle_atom_site_label_2
_geom_angle_atom_site_label_3
_geom_angle
_geom_angle_site_symmetry_1
_geom_angle_site_symmetry_3
_geom_angle_publ_flag
N2 B1 N1 121.4(3) . . ?
N2 B1 H1 119.3 . . ?
N1 B1 H1 119.3 . . ?
B1 N1 C20 121.4(3) . . ?
B1 N1 C2 120.8(3) . . ?
C20 N1 C2 117.3(2) . . ?
B1 N2 C6 119.6(3) . . ?
B1 N2 C4 121.0(3) . . ?
C6 N2 C4 118.8(2) . . ?
C2 C1 H1A 109.5 . . ?
C2 C1 H1B 109.5 . . ?
H1A C1 H1B 109.5 . . ?
C2 C1 H1C 109.5 . . ?
H1A C1 H1C 109.5 . . ?
H1B C1 H1C 109.5 . . ?
N1 C2 C1 110.3(3) . . ?
N1 C2 C3 110.7(3) . . ?
C1 C2 C3 114.2(3) . . ?
N1 C2 H2 107.1 . . ?
C1 C2 H2 107.1 . . ?
C3 C2 H2 107.1 . . ?
C18 C3 C19 107.4(3) . . ?
C18 C3 C4 111.5(3) . . ?
C19 C3 C4 109.8(3) . . ?
C18 C3 C2 109.1(3) . . ?
C19 C3 C2 108.5(3) . . ?
C4 C3 C2 110.4(2) . . ?
N2 C4 C5 111.4(3) . . ?
N2 C4 C3 110.3(3) . . ?
C5 C4 C3 113.7(3) . . ?
N2 C4 H4 107 . . ?
C5 C4 H4 107 . . ?
C3 C4 H4 107 . . ?
C4 C5 H5A 109.5 . . ?
C4 C5 H5B 109.5 . . ?
H5A C5 H5B 109.5 . . ?
C4 C5 H5C 109.5 . . ?
H5A C5 H5C 109.5 . . ?
H5B C5 H5C 109.5 . . ?
C7 C6 C11 120.6(3) . . ?
C7 C6 N2 119.7(3) . . ?
C11 C6 N2 119.6(3) . . ?
C8 C7 C6 118.7(3) . . ?
C8 C7 C15 119.0(3) . . ?
C6 C7 C15 122.2(3) . . ?
C9 C8 C7 121.3(3) . . ?
C9 C8 H8 119.3 . . ?
C7 C8 H8 119.3 . . ?
C10 C9 C8 119.1(3) . . ?
C10 C9 H9 120.4 . . ?
C8 C9 H9 120.4 . . ?
C9 C10 C11 122.1(3) . . ?
C9 C10 H10 119 . . ?
C11 C10 H10 119 . . ?
C10 C11 C6 118.1(3) . . ?
C10 C11 C12 119.2(3) . . ?
C6 C11 C12 122.7(3) . . ?
C11 C12 C13 111.3(3) . . ?
C11 C12 C14 110.9(3) . . ?
C13 C12 C14 110.7(3) . . ?
C11 C12 H12 107.9 . . ?
C13 C12 H12 107.9 . . ?
C14 C12 H12 107.9 . . ?
C12 C13 H13A 109.5 . . ?
C12 C13 H13B 109.5 . . ?
H13A C13 H13B 109.5 . . ?
C12 C13 H13C 109.5 . . ?
H13A C13 H13C 109.5 . . ?
H13B C13 H13C 109.5 . . ?
C12 C14 H14A 109.5 . . ?
C12 C14 H14B 109.5 . . ?
H14A C14 H14B 109.5 . . ?
C12 C14 H14C 109.5 . . ?
H14A C14 H14C 109.5 . . ?
H14B C14 H14C 109.5 . . ?
C7 C15 C17 110.6(3) . . ?
C7 C15 C16 112.3(3) . . ?
C17 C15 C16 111.4(4) . . ?
C7 C15 H15 107.4 . . ?
C17 C15 H15 107.4 . . ?
C16 C15 H15 107.4 . . ?
C15 C16 H16A 109.5 . . ?
C15 C16 H16B 109.5 . . ?
H16A C16 H16B 109.5 . . ?
C15 C16 H16C 109.5 . . ?
H16A C16 H16C 109.5 . . ?
H16B C16 H16C 109.5 . . ?
C15 C17 H17A 109.5 . . ?
C15 C17 H17B 109.5 . . ?
H17A C17 H17B 109.5 . . ?
C15 C17 H17C 109.5 . . ?
H17A C17 H17C 109.5 . . ?
H17B C17 H17C 109.5 . . ?
C3 C18 H18A 109.5 . . ?
C3 C18 H18B 109.5 . . ?
H18A C18 H18B 109.5 . . ?
C3 C18 H18C 109.5 . . ?
H18A C18 H18C 109.5 . . ?
H18B C18 H18C 109.5 . . ?
C3 C19 H19A 109.5 . . ?
C3 C19 H19B 109.5 . . ?
H19A C19 H19B 109.5 . . ?
C3 C19 H19C 109.5 . . ?
H19A C19 H19C 109.5 . . ?
H19B C19 H19C 109.5 . . ?
C25 C20 C21 121.0(3) . . ?
C25 C20 N1 119.9(3) . . ?
C21 C20 N1 119.1(3) . . ?
C22 C21 C20 118.1(3) . . ?
C22 C21 C29 120.7(3) . . ?
C20 C21 C29 121.1(3) . . ?
C23 C22 C21 121.6(3) . . ?
C23 C22 H22 119.2 . . ?
C21 C22 H22 119.2 . . ?
C24 C23 C22 119.7(3) . . ?
C24 C23 H23 120.1 . . ?
C22 C23 H23 120.1 . . ?
C23 C24 C25 121.7(3) . . ?
C23 C24 H24 119.2 . . ?
C25 C24 H24 119.2 . . ?
C24 C25 C20 117.9(3) . . ?
C24 C25 C26 117.9(3) . . ?
C20 C25 C26 124.1(3) . . ?
C27 C26 C25 112.6(3) . . ?
C27 C26 C28 110.2(3) . . ?
C25 C26 C28 110.6(3) . . ?
C27 C26 H26 107.8 . . ?
C25 C26 H26 107.8 . . ?
C28 C26 H26 107.8 . . ?
C26 C27 H27A 109.5 . . ?
C26 C27 H27B 109.5 . . ?
H27A C27 H27B 109.5 . . ?
C26 C27 H27C 109.5 . . ?
H27A C27 H27C 109.5 . . ?
H27B C27 H27C 109.5 . . ?
C26 C28 H28A 109.5 . . ?
C26 C28 H28B 109.5 . . ?
H28A C28 H28B 109.5 . . ?
C26 C28 H28C 109.5 . . ?
H28A C28 H28C 109.5 . . ?
H28B C28 H28C 109.5 . . ?
C21 C29 C30 114.4(3) . . ?
C21 C29 C31 109.8(3) . . ?
C30 C29 C31 109.2(3) . . ?
C21 C29 H29 107.7 . . ?
C30 C29 H29 107.7 . . ?
C31 C29 H29 107.7 . . ?
C29 C30 H30A 109.5 . . ?
C29 C30 H30B 109.5 . . ?
H30A C30 H30B 109.5 . . ?
C29 C30 H30C 109.5 . . ?
H30A C30 H30C 109.5 . . ?
H30B C30 H30C 109.5 . . ?
C29 C31 H31A 109.5 . . ?
C29 C31 H31B 109.5 . . ?
H31A C31 H31B 109.5 . . ?
C29 C31 H31C 109.5 . . ?
H31A C31 H31C 109.5 . . ?
H31B C31 H31C 109.5 . . ?

loop_
_geom_bond_atom_site_label_1
_geom_bond_atom_site_label_2
_geom_bond_distance
_geom_bond_site_symmetry_2
_geom_bond_publ_flag
B1 N2 1.396(4) . ?
B1 N1 1.413(5) . ?
B1 H1 1.194 . ?
N1 C20 1.445(4) . ?
N1 C2 1.475(4) . ?
N2 C6 1.444(4) . ?
N2 C4 1.480(4) . ?
C1 C2 1.529(5) . ?
C1 H1A 0.96 . ?
C1 H1B 0.96 . ?
C1 H1C 0.96 . ?
C2 C3 1.545(5) . ?
C2 H2 0.98 . ?
C3 C18 1.527(5) . ?
C3 C19 1.536(4) . ?
C3 C4 1.542(5) . ?
C4 C5 1.524(5) . ?
C4 H4 0.98 . ?
C5 H5A 0.96 . ?
C5 H5B 0.96 . ?
C5 H5C 0.96 . ?
C6 C7 1.392(5) . ?
C6 C11 1.403(5) . ?
C7 C8 1.392(5) . ?
C7 C15 1.512(5) . ?
C8 C9 1.373(5) . ?
C8 H8 0.93 . ?
C9 C10 1.372(5) . ?
C9 H9 0.93 . ?
C10 C11 1.386(5) . ?
C10 H10 0.93 . ?
C11 C12 1.504(5) . ?
C12 C13 1.512(6) . ?
C12 C14 1.533(5) . ?
C12 H12 0.98 . ?
C13 H13A 0.96 . ?
C13 H13B 0.96 . ?
C13 H13C 0.96 . ?
C14 H14A 0.96 . ?
C14 H14B 0.96 . ?
C14 H14C 0.96 . ?
C15 C17 1.517(5) . ?
C15 C16 1.524(6) . ?
C15 H15 0.98 . ?
C16 H16A 0.96 . ?
C16 H16B 0.96 . ?
C16 H16C 0.96 . ?
C17 H17A 0.96 . ?
C17 H17B 0.96 . ?
C17 H17C 0.96 . ?
C18 H18A 0.96 . ?
C18 H18B 0.96 . ?
C18 H18C 0.96 . ?
C19 H19A 0.96 . ?
C19 H19B 0.96 . ?
C19 H19C 0.96 . ?
C20 C25 1.400(5) . ?
C20 C21 1.405(5) . ?
C21 C22 1.380(5) . ?
C21 C29 1.509(5) . ?
C22 C23 1.375(5) . ?
C22 H22 0.93 . ?
C23 C24 1.364(5) . ?
C23 H23 0.93 . ?
C24 C25 1.390(5) . ?
C24 H24 0.93 . ?
C25 C26 1.521(5) . ?
C26 C27 1.515(5) . ?
C26 C28 1.528(5) . ?
C26 H26 0.98 . ?
C27 H27A 0.96 . ?
C27 H27B 0.96 . ?
C27 H27C 0.96 . ?
C28 H28A 0.96 . ?
C28 H28B 0.96 . ?
C28 H28C 0.96 . ?
C29 C30 1.517(5) . ?
C29 C31 1.531(5) . ?
C29 H29 0.98 . ?
C30 H30A 0.96 . ?
C30 H30B 0.96 . ?
C30 H30C 0.96 . ?
C31 H31A 0.96 . ?
C31 H31B 0.96 . ?
C31 H31C 0.96 . ?

loop_
_geom_torsion_atom_site_label_1
_geom_torsion_atom_site_label_2
_geom_torsion_atom_site_label_3
_geom_torsion_atom_site_label_4
_geom_torsion
_geom_torsion_site_symmetry_1
_geom_torsion_site_symmetry_2
_geom_torsion_site_symmetry_3
_geom_torsion_site_symmetry_4
_geom_torsion_publ_flag
N2 B1 N1 C20 -173.9(3) . . . . ?
N2 B1 N1 C2 -2.9(5) . . . . ?
N1 B1 N2 C6 174.7(3) . . . . ?
N1 B1 N2 C4 3.9(5) . . . . ?
B1 N1 C2 C1 -99.2(3) . . . . ?
C20 N1 C2 C1 72.2(3) . . . . ?
B1 N1 C2 C3 28.2(4) . . . . ?
C20 N1 C2 C3 -160.4(3) . . . . ?
N1 C2 C3 C18 69.5(3) . . . . ?
C1 C2 C3 C18 -165.2(3) . . . . ?
N1 C2 C3 C19 -173.7(3) . . . . ?
C1 C2 C3 C19 -48.5(4) . . . . ?
N1 C2 C3 C4 -53.3(4) . . . . ?
C1 C2 C3 C4 71.9(3) . . . . ?
B1 N2 C4 C5 -157.3(3) . . . . ?
C6 N2 C4 C5 31.8(4) . . . . ?
B1 N2 C4 C3 -29.9(4) . . . . ?
C6 N2 C4 C3 159.1(3) . . . . ?
C18 C3 C4 N2 -67.5(3) . . . . ?
C19 C3 C4 N2 173.6(3) . . . . ?
C2 C3 C4 N2 54.0(4) . . . . ?
C18 C3 C4 C5 58.6(4) . . . . ?
C19 C3 C4 C5 -60.3(4) . . . . ?
C2 C3 C4 C5 -179.9(3) . . . . ?
B1 N2 C6 C7 84.0(4) . . . . ?
C4 N2 C6 C7 -104.9(3) . . . . ?
B1 N2 C6 C11 -94.2(4) . . . . ?
C4 N2 C6 C11 76.9(4) . . . . ?
C11 C6 C7 C8 -1.2(4) . . . . ?
N2 C6 C7 C8 -179.4(3) . . . . ?
C11 C6 C7 C15 176.4(3) . . . . ?
N2 C6 C7 C15 -1.8(4) . . . . ?
C6 C7 C8 C9 -0.2(5) . . . . ?
C15 C7 C8 C9 -177.9(3) . . . . ?
C7 C8 C9 C10 1.4(5) . . . . ?
C8 C9 C10 C11 -1.3(5) . . . . ?
C9 C10 C11 C6 -0.1(5) . . . . ?
C9 C10 C11 C12 179.7(3) . . . . ?
C7 C6 C11 C10 1.3(4) . . . . ?
N2 C6 C11 C10 179.6(3) . . . . ?
C7 C6 C11 C12 -178.4(3) . . . . ?
N2 C6 C11 C12 -0.2(4) . . . . ?
C10 C11 C12 C13 66.5(4) . . . . ?
C6 C11 C12 C13 -113.7(4) . . . . ?
C10 C11 C12 C14 -57.2(4) . . . . ?
C6 C11 C12 C14 122.5(3) . . . . ?
C8 C7 C15 C17 68.4(4) . . . . ?
C6 C7 C15 C17 -109.1(4) . . . . ?
C8 C7 C15 C16 -56.7(4) . . . . ?
C6 C7 C15 C16 125.7(4) . . . . ?
B1 N1 C20 C25 70.6(4) . . . . ?
C2 N1 C20 C25 -100.7(3) . . . . ?
B1 N1 C20 C21 -107.9(3) . . . . ?
C2 N1 C20 C21 80.8(4) . . . . ?
C25 C20 C21 C22 3.2(5) . . . . ?
N1 C20 C21 C22 -178.2(3) . . . . ?
C25 C20 C21 C29 -173.3(3) . . . . ?
N1 C20 C21 C29 5.2(4) . . . . ?
C20 C21 C22 C23 -2.4(5) . . . . ?
C29 C21 C22 C23 174.1(3) . . . . ?
C21 C22 C23 C24 0.2(5) . . . . ?
C22 C23 C24 C25 1.3(5) . . . . ?
C23 C24 C25 C20 -0.5(5) . . . . ?
C23 C24 C25 C26 -178.4(3) . . . . ?
C21 C20 C25 C24 -1.8(5) . . . . ?
N1 C20 C25 C24 179.7(3) . . . . ?
C21 C20 C25 C26 176.0(3) . . . . ?
N1 C20 C25 C26 -2.5(5) . . . . ?
C24 C25 C26 C27 -55.9(4) . . . . ?
C20 C25 C26 C27 126.3(3) . . . . ?
C24 C25 C26 C28 67.9(4) . . . . ?
C20 C25 C26 C28 -109.9(4) . . . . ?
C22 C21 C29 C30 25.7(4) . . . . ?
C20 C21 C29 C30 -157.9(3) . . . . ?
C22 C21 C29 C31 -97.6(4) . . . . ?
C20 C21 C29 C31 78.9(4) . . . . ?
